data_1536085
loop_
_publ_author_name
'Nockemann, P.'
'Meyer, G.'

_publ_section_title
;
 Zwei Mercuri-Ammin-Komplexe: (Hg (N H3)2) (Hg Cl3)2 und (Hg (N H3)4) (Cl
 O4)2
;
_journal_name_full 'Zeitschrift fuer Anorganische und Allgemeine Chemie'
_journal_page_first 123
_journal_page_last 128
_journal_volume 629
_journal_year 2003
_chemical_formula_sum 'Cl2 H12 Hg N4 O8'
_chemical_name_systematic '(Hg (N H3)4) (Cl O4)2'
_space_group_IT_number 14
_symmetry_space_group_name_Hall '-P 2ybc'
_symmetry_space_group_name_H-M 'P 1 21/c 1'
_cell_angle_alpha 90
_cell_angle_beta 120.352
_cell_angle_gamma 90
_cell_formula_units_Z 4
_cell_length_a 7.9152
_cell_length_b 10.843
_cell_length_c 15.6642
_cell_volume 1160.109
_citation_journal_id_ASTM ZAACAB
_cod_data_source_file Nockemann_ZAACAB_2003_857.cif
_cod_data_source_block H12Cl2Hg1N4O8
_cod_original_formula_sum 'H12 Cl2 Hg1 N4 O8'
_cod_database_code 1536085

loop_
_symmetry_equiv_pos_as_xyz
x,y,z
-x,y+1/2,-z+1/2
-x,-y,-z
x,-y-1/2,z-1/2

loop_
_atom_site_label
_atom_site_type_symbol
_atom_site_fract_x
_atom_site_fract_y
_atom_site_fract_z
_atom_site_occupancy
_atom_site_U_iso_or_equiv
_atom_site_attached_hydrogens
Cl1 Cl+7 0.6005 0.4958 0.3482 1 0.0 0
Cl2 Cl+7 0.8592 0.3712 0.0996 1 0.0 0
O8 O-2 0.713 0.3949 0.0011 1 0.0 0
O2 O-2 0.629 0.3968 0.414 1 0.0 0
O6 O-2 0.893 0.4768 0.1565 1 0.0 0
Hg1 Hg+2 0.16261 0.27167 0.40508 1 0.0 0
O1 O-2 0.455 0.5767 0.3427 1 0.0 0
O5 O-2 1.02 0.33 0.097 1 0.0 0
N1 N-3 0.132 0.4767 0.3815 1 0.0 3
O3 O-2 0.771 0.5673 0.3862 1 0.0 0
N2 N-3 -0.149 0.2027 0.3491 1 0.0 3
N3 N-3 0.336 0.1788 0.5524 1 0.0 3
N4 N-3 0.304 0.2056 0.3171 1 0.0 3
O4 O-2 0.554 0.4475 0.2566 1 0.0 0
O7 O-2 0.825 0.271 0.1427 1 0.0 0
